data_7125293
loop_
_publ_author_name
'Modak, Atanu'
'Mondal, Anirban'
'Watile, Rahul'
'Mukherjee, Semanti'
'Maiti, Debabrata'

_publ_section_title
;
 Remote meta C-H bond functionalization of 2-phenethylsulphonic acid and
 3-phenylpropanoic acid derivatives.
;
_journal_issue 96
_journal_name_full 'Chemical communications (Cambridge, England)'
_journal_page_first 13916
_journal_page_last 13919
_journal_paper_doi 10.1039/c6cc08302a
_journal_volume 52
_journal_year 2016
_chemical_formula_moiety 'C25 H26 N2 O6 S'
_chemical_formula_sum 'C25 H26 N2 O6 S'
_chemical_formula_weight 482.54
_space_group_crystal_system triclinic
_space_group_IT_number 2
_space_group_name_Hall '-P 1'
_space_group_name_H-M_alt 'P -1'
_atom_sites_solution_hydrogens geom
_atom_sites_solution_primary direct
_audit_creation_date 2016-08-09
_audit_creation_method
;
Olex2 1.2
(compiled 2016.02.19 svn.r3266 for OlexSys, GUI svn.r5155)
;
_audit_update_record
;
2016-08-09 deposited with the CCDC.
2016-11-07 downloaded from the CCDC.
;
_cell_angle_alpha 108.688(7)
_cell_angle_beta 105.715(8)
_cell_angle_gamma 98.948(9)
_cell_formula_units_Z 2
_cell_length_a 8.3702(10)
_cell_length_b 12.3731(11)
_cell_length_c 13.2427(8)
_cell_measurement_reflns_used 4831
_cell_measurement_temperature 293(2)
_cell_measurement_theta_max 30.0570
_cell_measurement_theta_min 1.9840
_cell_volume 1205.6(2)
_computing_cell_refinement 'CrystalClear-SM Expert 2.0 r7 (Rigaku, 2011)'
_computing_data_collection 'CrystalClear-SM Expert 2.0 r7 (Rigaku, 2011)'
_computing_data_reduction 'CrystalClear-SM Expert 2.0 r7 (Rigaku, 2011)'
_computing_molecular_graphics 'Olex2 (Dolomanov et al., 2009)'
_computing_publication_material 'Olex2 (Dolomanov et al., 2009)'
_computing_structure_refinement 'ShelXL (Sheldrick, 2015)'
_computing_structure_solution 'ShelXT (Sheldrick, 2015)'
_diffrn_ambient_temperature 293(2)
_diffrn_detector CCD
_diffrn_detector_area_resol_mean 28.5714
_diffrn_detector_type 'Rigaku Saturn724+'
_diffrn_measured_fraction_theta_full 0.890
_diffrn_measured_fraction_theta_max 0.999
_diffrn_measurement_details
;
List of Runs (angles in degrees, time in seconds):

  # Type    Start    End  Width  t~exp~   \w     \q     \k     \f   Frames
#--------------------------------------------------------------------------
  1  \w   -110.00  25.00   0.50    8.00    --  -20.00   0.00 108.00  270
  2  \w   -110.00  19.00   0.50    8.00    --  -20.00 -72.00 108.00  258
  3  \w    -74.50  19.00   0.50    8.00    --  -20.00 -72.00-108.00  187
  4  \w    -71.00 -11.00   0.50    8.00    --  -20.00 -72.00  36.00  120
  5  \w    -39.00  -9.00   0.50    8.00    --  -20.00 -72.00-180.00   60
  6  \w    -59.00  70.00   0.50    8.00    --  -20.00  72.00-108.00  258
  7  \w    -59.00  60.50   0.50    8.00    --  -20.00  72.00-180.00  239
  8  \w    -78.00 -21.00   0.50    8.00    --  -20.00 -72.00 -36.00  114
;
_diffrn_measurement_device 'AFC12 (Right): Kappa 3 circle'
_diffrn_measurement_device_type 'Rigaku Saturn724+ (2x2 bin mode)'
_diffrn_measurement_method 'profile data from \w-scans'
_diffrn_measurement_specimen_support 'Mitegen 50um'
_diffrn_orient_matrix_type 'CrysAlisPro convention (1999,Acta A55,543-557)'
_diffrn_orient_matrix_UB_11 0.0134625000
_diffrn_orient_matrix_UB_12 0.0121871000
_diffrn_orient_matrix_UB_13 0.0582252000
_diffrn_orient_matrix_UB_21 0.0208674000
_diffrn_orient_matrix_UB_22 0.0615732000
_diffrn_orient_matrix_UB_23 0.0117361000
_diffrn_orient_matrix_UB_31 -0.0878730000
_diffrn_orient_matrix_UB_32 -0.0008455000
_diffrn_orient_matrix_UB_33 -0.0097270000
_diffrn_radiation_collimation 0.3
_diffrn_radiation_monochromator Confocal
_diffrn_radiation_probe x-ray
_diffrn_radiation_type MoK\a
_diffrn_radiation_wavelength 0.71073
_diffrn_reflns_av_R_equivalents 0.1027
_diffrn_reflns_av_unetI/netI 0.0726
_diffrn_reflns_Laue_measured_fraction_full 0.890
_diffrn_reflns_Laue_measured_fraction_max 0.999
_diffrn_reflns_limit_h_max 9
_diffrn_reflns_limit_h_min -9
_diffrn_reflns_limit_k_max 14
_diffrn_reflns_limit_k_min -14
_diffrn_reflns_limit_l_max 15
_diffrn_reflns_limit_l_min -15
_diffrn_reflns_number 16935
_diffrn_reflns_point_group_measured_fraction_full 0.890
_diffrn_reflns_point_group_measured_fraction_max 0.999
_diffrn_reflns_theta_full 26.000
_diffrn_reflns_theta_max 25.000
_diffrn_reflns_theta_min 2.622
_diffrn_source 'Rotating Anode'
_diffrn_source_current 24.0
_diffrn_source_power 1.2
_diffrn_source_target Mo
_diffrn_source_type 'Rotating Anode'
_diffrn_source_voltage 50.0
_exptl_absorpt_coefficient_mu 0.177
_exptl_absorpt_correction_T_max 1.00000
_exptl_absorpt_correction_T_min 0.51655
_exptl_absorpt_correction_type multi-scan
_exptl_absorpt_process_details
;
CrysAlisPro 1.171.38.41 (Rigaku Oxford Diffraction, 2015)
Empirical absorption correction using spherical harmonics,
 implemented in SCALE3 ABSPACK scaling algorithm.
;
_exptl_crystal_colour colourless
_exptl_crystal_colour_primary colourless
_exptl_crystal_density_diffrn 1.329
_exptl_crystal_description plate
_exptl_crystal_F_000 508
_exptl_crystal_recrystallization_method 'Re-crystallisation from solvent: Ethanol'
_exptl_crystal_size_max 0.374
_exptl_crystal_size_mid 0.166
_exptl_crystal_size_min 0.033
_refine_diff_density_max 0.373
_refine_diff_density_min -0.580
_refine_diff_density_rms 0.091
_refine_ls_extinction_method none
_refine_ls_goodness_of_fit_ref 1.024
_refine_ls_hydrogen_treatment constr
_refine_ls_matrix_type full
_refine_ls_number_parameters 310
_refine_ls_number_reflns 4231
_refine_ls_number_restraints 0
_refine_ls_restrained_S_all 1.024
_refine_ls_R_factor_all 0.0919
_refine_ls_R_factor_gt 0.0644
_refine_ls_shift/su_max 0.000
_refine_ls_shift/su_mean 0.000
_refine_ls_structure_factor_coef Fsqd
_refine_ls_weighting_details
;
 w=1/[\s^2^(Fo^2^)+(0.0908P)^2^+0.4343P]
 where P=(Fo^2^+2Fc^2^)/3
;
_refine_ls_weighting_scheme calc
_refine_ls_wR_factor_gt 0.1559
_refine_ls_wR_factor_ref 0.1798
_reflns_Friedel_coverage 0.000
_reflns_number_gt 3104
_reflns_number_total 4231
_reflns_threshold_expression 'I > 2\s(I)'
_cod_data_source_file c6cc08302a2.cif
_cod_data_source_block dm-am-10-cha-863_mo
_cod_original_cell_volume 1205.7(2)
_cod_database_code 7125293
_shelxl_version_number 2012-9
_shelx_space_group_comment
;
The symmetry employed for this shelxl refinement is uniquely defined
by the following loop, which should always be used as a source of
symmetry information in preference to the above space-group names.
They are only intended as comments.
;
_reflns_odcompleteness_completeness 91.63
_reflns_odcompleteness_iscentric 1
_reflns_odcompleteness_theta 31.07
_olex2_refinement_description
;
1. Fixed Uiso
 At 1.2 times of:
  All C(H) groups, All C(H,H) groups
 At 1.5 times of:
  All C(H,H,H) groups
2.a Secondary CH2 refined with riding coordinates:
 C2(H2A,H2B), C18(H18A,H18B), C17(H17A,H17B)
2.b Aromatic/amide H refined with riding coordinates:
 C7(H7), C12(H12), C5(H5), C4(H4), C11(H11), C9(H9), C21(H21), C13(H13),
 C22(H22), C20(H20), C23(H23)
2.c Idealised Me refined as rotating group:
 C1(H1A,H1B,H1C), C16(H16A,H16B,H16C), C15(H15A,H15B,H15C)
;
_olex2_submission_special_instructions 'No special instructions were received'
_oxdiff_exptl_absorpt_empirical_details
;
Empirical correction (ABSPACK) includes:
- Absorption correction using spherical harmonics
- Frame scaling
- Detector area scaling
;
_oxdiff_exptl_absorpt_empirical_full_max 3.824
_oxdiff_exptl_absorpt_empirical_full_min 0.331

loop_
_space_group_symop_operation_xyz
'x, y, z'
'-x, -y, -z'

loop_
_atom_site_label
_atom_site_type_symbol
_atom_site_fract_x
_atom_site_fract_y
_atom_site_fract_z
_atom_site_U_iso_or_equiv
_atom_site_adp_type
_atom_site_occupancy
_atom_site_site_symmetry_order
_atom_site_calc_flag
_atom_site_refinement_flags_posn
S1 S 1.08257(10) 0.69391(7) 1.00292(6) 0.0321(3) Uani 1 1 d .
O6 O 1.2130(3) 0.76645(18) 0.96272(17) 0.0333(5) Uani 1 1 d .
O1 O 0.7338(3) 0.59925(19) 0.23675(18) 0.0378(6) Uani 1 1 d .
O2 O 0.4942(3) 0.4462(2) 0.15877(18) 0.0388(6) Uani 1 1 d .
O5 O 1.0349(3) 0.7770(2) 1.08483(18) 0.0409(6) Uani 1 1 d .
O4 O 1.1644(3) 0.6112(2) 1.03392(19) 0.0425(6) Uani 1 1 d .
O3 O 0.3323(3) -0.0039(2) 0.64985(19) 0.0489(7) Uani 1 1 d .
N1 N 0.1437(4) -0.0943(2) 0.4715(2) 0.0375(7) Uani 1 1 d .
C6 C 0.6318(4) 0.4026(3) 0.4820(2) 0.0296(7) Uani 1 1 d .
C7 C 0.7692(4) 0.4825(3) 0.5784(3) 0.0326(7) Uani 1 1 d .
H7 H 0.8321 0.5495 0.5751 0.039 Uiso 1 1 calc R
C12 C 0.4852(4) 0.1776(3) 0.5996(3) 0.0338(8) Uani 1 1 d .
H12 H 0.5249 0.1722 0.6700 0.041 Uiso 1 1 calc R
C5 C 0.5878(4) 0.4204(3) 0.3736(3) 0.0324(7) Uani 1 1 d .
H5 H 0.4883 0.3686 0.3157 0.039 Uiso 1 1 calc R
C19 C 1.2572(4) 0.8908(3) 1.0064(3) 0.0305(7) Uani 1 1 d .
C10 C 0.5773(4) 0.2821(3) 0.5882(3) 0.0299(7) Uani 1 1 d .
C4 C 0.6749(4) 0.5021(3) 0.3505(3) 0.0345(8) Uani 1 1 d .
H4 H 0.7743 0.5561 0.4067 0.041 Uiso 1 1 calc R
C11 C 0.5370(4) 0.3037(3) 0.4881(3) 0.0323(7) Uani 1 1 d .
H11 H 0.4454 0.2509 0.4246 0.039 Uiso 1 1 calc R
C3 C 0.6197(4) 0.5105(3) 0.2383(3) 0.0315(7) Uani 1 1 d .
C24 C 1.1796(4) 0.9475(3) 0.9391(3) 0.0357(8) Uani 1 1 d .
C8 C 0.8117(4) 0.4626(3) 0.6779(3) 0.0316(7) Uani 1 1 d .
N2 N 0.9377(5) 0.8269(3) 0.7460(3) 0.0647(10) Uani 1 1 d .
C9 C 0.7154(4) 0.3624(3) 0.6815(3) 0.0335(8) Uani 1 1 d .
H9 H 0.7442 0.3489 0.7485 0.040 Uiso 1 1 calc R
C21 C 1.4362(5) 1.0752(3) 1.1475(3) 0.0407(8) Uani 1 1 d .
H21 H 1.5214 1.1187 1.2178 0.049 Uiso 1 1 calc R
C13 C 0.3534(4) 0.0910(3) 0.5222(3) 0.0364(8) Uani 1 1 d .
H13 H 0.3087 0.0903 0.4496 0.044 Uiso 1 1 calc R
C2 C 0.7001(5) 0.6172(3) 0.1296(3) 0.0380(8) Uani 1 1 d .
H2A H 0.6396 0.5422 0.0667 0.046 Uiso 1 1 calc R
H2B H 0.8084 0.6466 0.1215 0.046 Uiso 1 1 calc R
C14 C 0.2767(4) -0.0062(3) 0.5525(3) 0.0363(8) Uani 1 1 d .
C22 C 1.3619(5) 1.1328(3) 1.0806(3) 0.0451(9) Uani 1 1 d .
H22 H 1.3998 1.2147 1.1059 0.054 Uiso 1 1 calc R
C18 C 0.9075(4) 0.6189(3) 0.8755(3) 0.0314(7) Uani 1 1 d .
H18A H 0.8215 0.5672 0.8879 0.038 Uiso 1 1 calc R
H18B H 0.8555 0.6760 0.8528 0.038 Uiso 1 1 calc R
C17 C 0.9624(4) 0.5458(3) 0.7809(3) 0.0353(8) Uani 1 1 d .
H17A H 1.0309 0.5988 0.7588 0.042 Uiso 1 1 calc R
H17B H 1.0344 0.5003 0.8093 0.042 Uiso 1 1 calc R
C20 C 1.3840(4) 0.9535(3) 1.1099(3) 0.0367(8) Uani 1 1 d .
H20 H 1.4341 0.9145 1.1542 0.044 Uiso 1 1 calc R
C1 C 0.5949(5) 0.7031(3) 0.1269(3) 0.0424(9) Uani 1 1 d .
H1A H 0.5765 0.7156 0.0571 0.064 Uiso 1 1 calc GR
H1B H 0.6543 0.7769 0.1898 0.064 Uiso 1 1 calc GR
H1C H 0.4859 0.6724 0.1319 0.064 Uiso 1 1 calc GR
C23 C 1.2341(5) 1.0710(3) 0.9784(3) 0.0440(9) Uani 1 1 d .
H23 H 1.1835 1.1106 0.9350 0.053 Uiso 1 1 calc R
C25 C 1.0459(5) 0.8800(3) 0.8304(3) 0.0457(9) Uani 1 1 d .
C16 C 0.0611(5) -0.1879(3) 0.4995(3) 0.0463(9) Uani 1 1 d .
H16A H 0.0942 -0.2587 0.4679 0.070 Uiso 1 1 calc GR
H16B H -0.0617 -0.2030 0.4685 0.070 Uiso 1 1 calc GR
H16C H 0.0963 -0.1638 0.5804 0.070 Uiso 1 1 calc GR
C15 C 0.0754(5) -0.1064(3) 0.3536(3) 0.0509(10) Uani 1 1 d .
H15A H -0.0083 -0.0620 0.3460 0.076 Uiso 1 1 calc GR
H15B H 0.0221 -0.1884 0.3061 0.076 Uiso 1 1 calc GR
H15C H 0.1675 -0.0770 0.3312 0.076 Uiso 1 1 calc GR

loop_
_atom_site_aniso_label
_atom_site_aniso_U_11
_atom_site_aniso_U_22
_atom_site_aniso_U_33
_atom_site_aniso_U_23
_atom_site_aniso_U_13
_atom_site_aniso_U_12
S1 0.0347(5) 0.0392(5) 0.0216(4) 0.0167(4) 0.0069(3) 0.0017(4)
O6 0.0371(12) 0.0348(12) 0.0297(12) 0.0146(10) 0.0142(10) 0.0047(10)
O1 0.0433(13) 0.0441(13) 0.0308(13) 0.0235(11) 0.0129(11) 0.0048(11)
O2 0.0419(14) 0.0457(14) 0.0244(13) 0.0158(11) 0.0073(11) 0.0014(11)
O5 0.0462(14) 0.0462(14) 0.0264(12) 0.0116(10) 0.0151(11) 0.0022(11)
O4 0.0400(13) 0.0470(14) 0.0377(14) 0.0275(11) 0.0006(11) 0.0029(11)
O3 0.0614(16) 0.0517(15) 0.0276(13) 0.0233(11) 0.0059(12) -0.0024(13)
N1 0.0446(17) 0.0379(15) 0.0282(15) 0.0145(12) 0.0112(13) 0.0044(13)
C6 0.0357(17) 0.0350(17) 0.0214(16) 0.0134(13) 0.0114(14) 0.0100(14)
C7 0.0372(18) 0.0347(17) 0.0286(18) 0.0164(14) 0.0119(14) 0.0061(15)
C12 0.0415(19) 0.0382(18) 0.0251(17) 0.0162(15) 0.0129(15) 0.0079(16)
C5 0.0423(19) 0.0329(17) 0.0206(16) 0.0099(13) 0.0096(14) 0.0088(15)
C19 0.0314(17) 0.0372(18) 0.0280(17) 0.0171(14) 0.0139(14) 0.0060(14)
C10 0.0356(18) 0.0336(17) 0.0229(16) 0.0135(14) 0.0109(14) 0.0086(14)
C4 0.0338(18) 0.0442(19) 0.0266(17) 0.0191(15) 0.0077(14) 0.0060(15)
C11 0.0363(18) 0.0346(17) 0.0231(17) 0.0105(14) 0.0084(14) 0.0055(15)
C3 0.0358(18) 0.0346(18) 0.0301(19) 0.0173(15) 0.0145(16) 0.0096(15)
C24 0.0366(18) 0.050(2) 0.0330(19) 0.0278(16) 0.0164(16) 0.0102(16)
C8 0.0339(17) 0.0365(17) 0.0236(17) 0.0116(14) 0.0091(14) 0.0080(15)
N2 0.060(2) 0.089(3) 0.043(2) 0.044(2) 0.0019(19) 0.003(2)
C9 0.0410(19) 0.0401(18) 0.0247(17) 0.0180(15) 0.0128(15) 0.0109(16)
C21 0.048(2) 0.0403(19) 0.035(2) 0.0145(16) 0.0184(17) 0.0058(17)
C13 0.043(2) 0.046(2) 0.0222(17) 0.0202(15) 0.0082(15) 0.0080(17)
C2 0.048(2) 0.047(2) 0.0301(18) 0.0255(16) 0.0189(16) 0.0109(17)
C14 0.0416(19) 0.0381(19) 0.0308(19) 0.0150(15) 0.0143(16) 0.0073(16)
C22 0.060(2) 0.0376(19) 0.048(2) 0.0211(17) 0.028(2) 0.0106(18)
C18 0.0318(17) 0.0373(17) 0.0243(17) 0.0162(14) 0.0056(14) 0.0052(14)
C17 0.0328(18) 0.0430(19) 0.0293(18) 0.0159(15) 0.0084(15) 0.0075(15)
C20 0.0403(19) 0.0395(19) 0.0313(19) 0.0170(15) 0.0112(16) 0.0080(16)
C1 0.049(2) 0.048(2) 0.033(2) 0.0235(17) 0.0098(17) 0.0098(18)
C23 0.053(2) 0.049(2) 0.049(2) 0.0335(19) 0.0255(19) 0.0195(18)
C25 0.046(2) 0.062(2) 0.042(2) 0.037(2) 0.015(2) 0.0106(19)
C16 0.049(2) 0.047(2) 0.042(2) 0.0179(17) 0.0190(18) 0.0012(18)
C15 0.057(2) 0.055(2) 0.029(2) 0.0173(17) 0.0038(18) 0.0005(19)

loop_
_atom_type_symbol
_atom_type_description
_atom_type_scat_dispersion_real
_atom_type_scat_dispersion_imag
_atom_type_scat_source
C C 0.0033 0.0016 'International Tables Vol C Tables 4.2.6.8 and 6.1.1.4'
H H 0.0000 0.0000 'International Tables Vol C Tables 4.2.6.8 and 6.1.1.4'
N N 0.0061 0.0033 'International Tables Vol C Tables 4.2.6.8 and 6.1.1.4'
O O 0.0106 0.0060 'International Tables Vol C Tables 4.2.6.8 and 6.1.1.4'
S S 0.1246 0.1234 'International Tables Vol C Tables 4.2.6.8 and 6.1.1.4'

loop_
_geom_angle_atom_site_label_1
_geom_angle_atom_site_label_2
_geom_angle_atom_site_label_3
_geom_angle
O6 S1 C18 101.38(13)
O5 S1 O6 108.31(12)
O5 S1 C18 110.93(15)
O4 S1 O6 105.89(13)
O4 S1 O5 119.18(14)
O4 S1 C18 109.52(15)
C19 O6 S1 120.32(18)
C3 O1 C2 116.6(3)
C14 N1 C16 119.3(3)
C14 N1 C15 124.8(3)
C16 N1 C15 115.8(3)
C7 C6 C5 121.4(3)
C11 C6 C7 119.3(3)
C11 C6 C5 119.3(3)
C6 C7 H7 119.7
C8 C7 C6 120.6(3)
C8 C7 H7 119.7
C10 C12 H12 116.0
C13 C12 H12 116.0
C13 C12 C10 128.0(3)
C6 C5 H5 116.6
C4 C5 C6 126.7(3)
C4 C5 H5 116.6
C24 C19 O6 118.7(3)
C20 C19 O6 119.8(3)
C20 C19 C24 121.3(3)
C11 C10 C12 123.8(3)
C9 C10 C12 118.1(3)
C9 C10 C11 118.0(3)
C5 C4 H4 119.0
C5 C4 C3 122.0(3)
C3 C4 H4 119.0
C6 C11 C10 121.0(3)
C6 C11 H11 119.5
C10 C11 H11 119.5
O1 C3 C4 109.8(3)
O2 C3 O1 124.8(3)
O2 C3 C4 125.4(3)
C19 C24 C23 118.8(3)
C19 C24 C25 120.6(3)
C23 C24 C25 120.6(3)
C7 C8 C9 119.0(3)
C7 C8 C17 121.1(3)
C9 C8 C17 119.9(3)
C10 C9 C8 122.1(3)
C10 C9 H9 119.0
C8 C9 H9 119.0
C22 C21 H21 119.9
C20 C21 H21 119.9
C20 C21 C22 120.1(3)
C12 C13 H13 120.4
C12 C13 C14 119.2(3)
C14 C13 H13 120.4
O1 C2 H2A 109.6
O1 C2 H2B 109.6
O1 C2 C1 110.4(3)
H2A C2 H2B 108.1
C1 C2 H2A 109.6
C1 C2 H2B 109.6
O3 C14 N1 121.4(3)
O3 C14 C13 120.7(3)
N1 C14 C13 117.9(3)
C21 C22 H22 119.5
C23 C22 C21 120.9(3)
C23 C22 H22 119.5
S1 C18 H18A 109.3
S1 C18 H18B 109.3
H18A C18 H18B 107.9
C17 C18 S1 111.8(2)
C17 C18 H18A 109.3
C17 C18 H18B 109.3
C8 C17 C18 112.9(3)
C8 C17 H17A 109.0
C8 C17 H17B 109.0
C18 C17 H17A 109.0
C18 C17 H17B 109.0
H17A C17 H17B 107.8
C19 C20 C21 119.2(3)
C19 C20 H20 120.4
C21 C20 H20 120.4
C2 C1 H1A 109.5
C2 C1 H1B 109.5
C2 C1 H1C 109.5
H1A C1 H1B 109.5
H1A C1 H1C 109.5
H1B C1 H1C 109.5
C24 C23 H23 120.2
C22 C23 C24 119.6(3)
C22 C23 H23 120.2
N2 C25 C24 178.3(4)
N1 C16 H16A 109.5
N1 C16 H16B 109.5
N1 C16 H16C 109.5
H16A C16 H16B 109.5
H16A C16 H16C 109.5
H16B C16 H16C 109.5
N1 C15 H15A 109.5
N1 C15 H15B 109.5
N1 C15 H15C 109.5
H15A C15 H15B 109.5
H15A C15 H15C 109.5
H15B C15 H15C 109.5

loop_
_geom_bond_atom_site_label_1
_geom_bond_atom_site_label_2
_geom_bond_distance
S1 O6 1.612(2)
S1 O5 1.428(2)
S1 O4 1.421(2)
S1 C18 1.757(3)
O6 C19 1.405(4)
O1 C3 1.347(4)
O1 C2 1.464(3)
O2 C3 1.204(4)
O3 C14 1.235(4)
N1 C14 1.343(4)
N1 C16 1.457(4)
N1 C15 1.458(4)
C6 C7 1.404(4)
C6 C5 1.480(4)
C6 C11 1.389(4)
C7 H7 0.9300
C7 C8 1.381(4)
C12 H12 0.9300
C12 C10 1.471(4)
C12 C13 1.316(4)
C5 H5 0.9300
C5 C4 1.317(4)
C19 C24 1.391(4)
C19 C20 1.372(4)
C10 C11 1.399(4)
C10 C9 1.390(4)
C4 H4 0.9300
C4 C3 1.475(4)
C11 H11 0.9300
C24 C23 1.399(5)
C24 C25 1.445(5)
C8 C9 1.392(4)
C8 C17 1.509(4)
N2 C25 1.139(5)
C9 H9 0.9300
C21 H21 0.9300
C21 C22 1.386(5)
C21 C20 1.379(4)
C13 H13 0.9300
C13 C14 1.492(4)
C2 H2A 0.9700
C2 H2B 0.9700
C2 C1 1.486(5)
C22 H22 0.9300
C22 C23 1.364(5)
C18 H18A 0.9700
C18 H18B 0.9700
C18 C17 1.521(4)
C17 H17A 0.9700
C17 H17B 0.9700
C20 H20 0.9300
C1 H1A 0.9600
C1 H1B 0.9600
C1 H1C 0.9600
C23 H23 0.9300
C16 H16A 0.9600
C16 H16B 0.9600
C16 H16C 0.9600
C15 H15A 0.9600
C15 H15B 0.9600
C15 H15C 0.9600

loop_
_geom_torsion_atom_site_label_1
_geom_torsion_atom_site_label_2
_geom_torsion_atom_site_label_3
_geom_torsion_atom_site_label_4
_geom_torsion
S1 O6 C19 C24 -102.5(3)
S1 O6 C19 C20 82.2(3)
S1 C18 C17 C8 168.9(2)
O6 S1 C18 C17 55.3(2)
O6 C19 C24 C23 -174.6(3)
O6 C19 C24 C25 5.0(4)
O6 C19 C20 C21 174.6(3)
O5 S1 O6 C19 -1.5(3)
O5 S1 C18 C17 170.2(2)
O4 S1 O6 C19 -130.4(2)
O4 S1 C18 C17 -56.2(3)
C6 C7 C8 C9 -0.5(5)
C6 C7 C8 C17 178.2(3)
C6 C5 C4 C3 179.2(3)
C7 C6 C5 C4 6.4(5)
C7 C6 C11 C10 -0.5(5)
C7 C8 C9 C10 -0.2(5)
C7 C8 C17 C18 108.9(3)
C12 C10 C11 C6 -178.4(3)
C12 C10 C9 C8 178.9(3)
C12 C13 C14 O3 2.2(5)
C12 C13 C14 N1 -179.2(3)
C5 C6 C7 C8 -178.0(3)
C5 C6 C11 C10 178.4(3)
C5 C4 C3 O1 -178.3(3)
C5 C4 C3 O2 -0.1(5)
C19 C24 C23 C22 0.4(5)
C10 C12 C13 C14 -178.9(3)
C11 C6 C7 C8 0.9(5)
C11 C6 C5 C4 -172.5(3)
C11 C10 C9 C8 0.5(5)
C3 O1 C2 C1 91.1(3)
C24 C19 C20 C21 -0.5(5)
C9 C10 C11 C6 -0.2(5)
C9 C8 C17 C18 -72.4(4)
C21 C22 C23 C24 -1.4(5)
C13 C12 C10 C11 -1.1(5)
C13 C12 C10 C9 -179.3(3)
C2 O1 C3 O2 0.0(5)
C2 O1 C3 C4 178.2(3)
C22 C21 C20 C19 -0.5(5)
C18 S1 O6 C19 115.3(2)
C17 C8 C9 C10 -178.9(3)
C20 C19 C24 C23 0.6(5)
C20 C19 C24 C25 -179.8(3)
C20 C21 C22 C23 1.5(5)
C25 C24 C23 C22 -179.2(3)
C16 N1 C14 O3 1.2(5)
C16 N1 C14 C13 -177.4(3)
C15 N1 C14 O3 -177.1(3)
C15 N1 C14 C13 4.3(5)
